data_7238325
loop_
_publ_author_name
'Constable, Edwin C.'
'Zhang, Guoqi'
'Housecroft, Catherine E.'
'Zampese, Jennifer A.'

_publ_section_title
;
 Same head, different scaffold: a plethora of structural motifs assembled
 from silver(i) and ditopic 2,2&#x2032;-bipyridine ligands
;
_journal_issue 11
_journal_name_full CrystEngComm
_journal_page_first 3724
_journal_paper_doi 10.1039/c0ce00120a
_journal_volume 12
_journal_year 2010
_chemical_formula_moiety 'C50 H44 Ag2 N12, 2(C2 H3 N), 2(B F4)'
_chemical_formula_sum 'C54 H50 Ag2 B2 F8 N14'
_chemical_formula_weight 1284.44
_space_group_IT_number 2
_space_group_name_Hall '-P 1'
_space_group_name_H-M_alt 'P -1'
_symmetry_cell_setting triclinic
_symmetry_space_group_name_Hall '-P 1'
_symmetry_space_group_name_H-M 'P -1'
_atom_sites_solution_hydrogens geom
_atom_sites_solution_primary direct
_atom_sites_solution_secondary difmap
_audit_creation_method SHELXL-97
_cell_angle_alpha 62.529(9)
_cell_angle_beta 79.016(9)
_cell_angle_gamma 80.401(10)
_cell_formula_units_Z 1
_cell_length_a 8.1952(9)
_cell_length_b 13.7577(17)
_cell_length_c 13.8979(15)
_cell_measurement_temperature 173(2)
_cell_volume 1359.2(3)
_computing_cell_refinement 'Stoe IPDS'
_computing_data_collection 'Stoe IPDS'
_computing_data_reduction 'Stoe IPDS'
_computing_molecular_graphics 'Bruker SHELXTL'
_computing_publication_material 'Bruker SHELXTL'
_computing_structure_refinement 'SHELXL-97 (Sheldrick, 1997)'
_computing_structure_solution 'SHELXS-97 (Sheldrick, 1990)'
_diffrn_ambient_temperature 173(2)
_diffrn_measured_fraction_theta_full 0.993
_diffrn_measured_fraction_theta_max 0.993
_diffrn_measurement_device_type 'Stoe IPDS'
_diffrn_measurement_method '\w scans'
_diffrn_radiation_monochromator graphite
_diffrn_radiation_source 'fine-focus sealed tube'
_diffrn_radiation_type MoK\a
_diffrn_radiation_wavelength 0.71073
_diffrn_reflns_av_R_equivalents 0.0946
_diffrn_reflns_av_sigmaI/netI 0.0364
_diffrn_reflns_limit_h_max 10
_diffrn_reflns_limit_h_min -10
_diffrn_reflns_limit_k_max 18
_diffrn_reflns_limit_k_min -18
_diffrn_reflns_limit_l_max 18
_diffrn_reflns_limit_l_min -18
_diffrn_reflns_number 53061
_diffrn_reflns_theta_full 28.50
_diffrn_reflns_theta_max 28.50
_diffrn_reflns_theta_min 2.85
_exptl_absorpt_coefficient_mu 0.800
_exptl_absorpt_correction_T_max 0.9611
_exptl_absorpt_correction_T_min 0.6905
_exptl_absorpt_correction_type multi-scan
_exptl_absorpt_process_details '(Blessing, 1951)'
_exptl_crystal_colour colourless
_exptl_crystal_density_diffrn 1.569
_exptl_crystal_density_method 'not measured'
_exptl_crystal_description needle
_exptl_crystal_F_000 648
_exptl_crystal_size_max 0.50
_exptl_crystal_size_mid 0.08
_exptl_crystal_size_min 0.05
_refine_diff_density_max 0.479
_refine_diff_density_min -0.848
_refine_diff_density_rms 0.066
_refine_ls_extinction_method none
_refine_ls_goodness_of_fit_ref 1.077
_refine_ls_hydrogen_treatment constr
_refine_ls_matrix_type full
_refine_ls_number_parameters 408
_refine_ls_number_reflns 6823
_refine_ls_number_restraints 0
_refine_ls_restrained_S_all 1.077
_refine_ls_R_factor_all 0.0303
_refine_ls_R_factor_gt 0.0295
_refine_ls_shift/su_max 0.008
_refine_ls_shift/su_mean 0.000
_refine_ls_structure_factor_coef Fsqd
_refine_ls_weighting_details 'calc w=1/[\s^2^(Fo^2^)+(0.0378P)^2^+0.6621P] where P=(Fo^2^+2Fc^2^)/3'
_refine_ls_weighting_scheme calc
_refine_ls_wR_factor_gt 0.0780
_refine_ls_wR_factor_ref 0.0787
_reflns_number_gt 6636
_reflns_number_total 6823
_reflns_threshold_expression >2sigma(I)
_cod_data_source_file c0ce00120a.txt
_cod_data_source_block 3t
_cod_depositor_comments
;
The following automatic conversions were performed:

data item '_symmetry_cell_setting' value 'Triclinic' was changed to
'triclinic' in accordance with the
/home/saulius/struct/COD-crude-data/automatic-downloads/DataCite-retrospective/RSC/depositions/lib/dictionaries/cif_core.dic
dictionary named 'cif_core.dic' version 2.4.2 last updated on
2011-04-26.

Automatic conversion script
Id: cif_fix_values 6909 2019-04-08 15:41:33Z antanas 
;
_cod_original_sg_symbol_Hall -P1
_cod_original_sg_symbol_H-M P-1
_cod_database_code 7238325

loop_
_symmetry_equiv_pos_as_xyz
'x, y, z'
'-x, -y, -z'

loop_
_atom_site_label
_atom_site_type_symbol
_atom_site_fract_x
_atom_site_fract_y
_atom_site_fract_z
_atom_site_U_iso_or_equiv
_atom_site_adp_type
_atom_site_occupancy
_atom_site_symmetry_multiplicity
_atom_site_calc_flag
_atom_site_refinement_flags
_atom_site_disorder_assembly
_atom_site_disorder_group
Ag1 Ag 0.672234(14) 0.600175(11) 0.572308(10) 0.02864(5) Uani 1 1 d . . .
C4 C 0.8899(2) 0.57752(15) 0.78472(14) 0.0297(3) Uani 1 1 d . . .
H4A H 0.8698 0.5281 0.7590 0.036 Uiso 1 1 calc R . .
N2 N 0.97060(15) 0.65335(10) 0.55027(11) 0.0210(2) Uani 1 1 d . . .
N3 N 0.81302(16) 0.59630(11) 0.42258(11) 0.0211(2) Uani 1 1 d . . .
N4 N 0.49485(17) 0.49585(12) 0.27076(11) 0.0253(3) Uani 1 1 d . . .
N5 N 0.44376(16) 0.27876(12) 0.34856(12) 0.0266(3) Uani 1 1 d . . .
N6 N 0.3426(2) 0.15471(13) 0.56652(15) 0.0347(3) Uani 1 1 d . . .
C3 C 0.8368(3) 0.55898(19) 0.89196(17) 0.0421(4) Uani 1 1 d . . .
H3A H 0.7790 0.4964 0.9411 0.051 Uiso 1 1 calc R . .
C2 C 0.8685(3) 0.6320(2) 0.92700(17) 0.0446(5) Uani 1 1 d . . .
H2A H 0.8346 0.6203 1.0005 0.054 Uiso 1 1 calc R . .
C1 C 0.9505(3) 0.7223(2) 0.85279(18) 0.0440(5) Uani 1 1 d . . .
H1A H 0.9705 0.7732 0.8767 0.053 Uiso 1 1 calc R . .
N1 N 1.0035(2) 0.74234(14) 0.74911(14) 0.0359(3) Uani 1 1 d . . .
C5 C 0.97324(19) 0.67006(13) 0.71594(13) 0.0238(3) Uani 1 1 d . . .
C6 C 1.04159(18) 0.69394(12) 0.60134(13) 0.0225(3) Uani 1 1 d . . .
C7 C 1.1806(2) 0.75529(14) 0.55128(15) 0.0277(3) Uani 1 1 d . . .
H7A H 1.2280 0.7834 0.5896 0.033 Uiso 1 1 calc R . .
C8 C 1.2475(2) 0.77436(15) 0.44612(15) 0.0307(3) Uani 1 1 d . . .
H8A H 1.3422 0.8150 0.4111 0.037 Uiso 1 1 calc R . .
C9 C 1.17417(19) 0.73315(14) 0.39218(14) 0.0276(3) Uani 1 1 d . . .
H9A H 1.2172 0.7453 0.3194 0.033 Uiso 1 1 calc R . .
C10 C 1.03620(18) 0.67366(12) 0.44706(13) 0.0224(3) Uani 1 1 d . . .
C11 C 0.95604(19) 0.63265(13) 0.38853(13) 0.0235(3) Uani 1 1 d . . .
H11A H 1.0139 0.6334 0.3222 0.028 Uiso 1 1 calc R . .
C12 C 0.74631(18) 0.56147(13) 0.35408(13) 0.0240(3) Uani 1 1 d . . .
H12A H 0.7272 0.4826 0.3956 0.029 Uiso 1 1 calc R . .
H12B H 0.8283 0.5709 0.2888 0.029 Uiso 1 1 calc R . .
C13 C 0.5832(2) 0.62897(13) 0.31845(14) 0.0257(3) Uani 1 1 d . . .
H13A H 0.4954 0.6084 0.3824 0.031 Uiso 1 1 calc R . .
H13B H 0.5972 0.7080 0.2905 0.031 Uiso 1 1 calc R . .
C14 C 0.5285(2) 0.61068(14) 0.23007(14) 0.0301(3) Uani 1 1 d . . .
H14A H 0.4265 0.6596 0.2052 0.036 Uiso 1 1 calc R . .
H14B H 0.6172 0.6298 0.1666 0.036 Uiso 1 1 calc R . .
C15 C 0.5602(2) 0.44447(16) 0.21506(14) 0.0309(3) Uani 1 1 d . . .
H15A H 0.6321 0.4808 0.1494 0.037 Uiso 1 1 calc R . .
C16 C 0.5281(2) 0.33031(16) 0.24891(15) 0.0306(3) Uani 1 1 d . . .
C17 C 0.5800(3) 0.28177(19) 0.17855(18) 0.0405(4) Uani 1 1 d . . .
H17A H 0.6426 0.3198 0.1092 0.049 Uiso 1 1 calc R . .
C18 C 0.5381(3) 0.1765(2) 0.2124(2) 0.0462(5) Uani 1 1 d . . .
H18A H 0.5695 0.1415 0.1658 0.055 Uiso 1 1 calc R . .
C19 C 0.4505(3) 0.12323(17) 0.31425(19) 0.0413(4) Uani 1 1 d . . .
H19A H 0.4201 0.0511 0.3385 0.050 Uiso 1 1 calc R . .
C20 C 0.4063(2) 0.17614(14) 0.38201(16) 0.0294(3) Uani 1 1 d . . .
C21 C 0.3160(2) 0.12228(13) 0.49393(16) 0.0298(3) Uani 1 1 d . . .
C22 C 0.2076(3) 0.04365(16) 0.52034(19) 0.0414(4) Uani 1 1 d . . .
H22A H 0.1918 0.0217 0.4674 0.050 Uiso 1 1 calc R . .
C23 C 0.1233(3) -0.00190(18) 0.6244(2) 0.0509(6) Uani 1 1 d . . .
H23A H 0.0482 -0.0557 0.6442 0.061 Uiso 1 1 calc R . .
C24 C 0.1483(3) 0.03081(18) 0.6995(2) 0.0466(5) Uani 1 1 d . . .
H24A H 0.0907 0.0007 0.7717 0.056 Uiso 1 1 calc R . .
C25 C 0.2597(3) 0.10882(17) 0.66740(19) 0.0414(4) Uani 1 1 d . . .
H25A H 0.2783 0.1309 0.7196 0.050 Uiso 1 1 calc R . .
B1 B 0.8710(11) 0.2494(9) -0.0703(7) 0.0381(15) Uani 0.704(13) 1 d P A 1
F10 F 0.8620(18) 0.1666(9) 0.0259(10) 0.051(2) Uani 0.704(13) 1 d P A 1
F11 F 1.036(2) 0.2873(11) -0.1005(11) 0.066(2) Uani 0.704(13) 1 d P A 1
F12 F 0.8452(7) 0.2158(3) -0.14556(19) 0.0548(10) Uani 0.704(13) 1 d P A 1
F13 F 0.7464(6) 0.3308(2) -0.0695(3) 0.0548(8) Uani 0.704(13) 1 d P A 1
B1' B 0.923(3) 0.2418(18) -0.0853(18) 0.040(4) Uani 0.296(13) 1 d P A 2
F10' F 0.877(4) 0.1597(16) 0.039(2) 0.036(2) Uani 0.296(13) 1 d P A 2
F11' F 1.040(5) 0.291(3) -0.092(3) 0.064(6) Uani 0.296(13) 1 d P A 2
F12' F 0.945(2) 0.1830(8) -0.1443(5) 0.066(4) Uani 0.296(13) 1 d P A 2
F13' F 0.8009(13) 0.3273(6) -0.1242(15) 0.078(5) Uani 0.296(13) 1 d P A 2
N100 N 0.6023(5) 0.0478(4) -0.1894(3) 0.1058(13) Uani 1 1 d . . .
C100 C 0.6697(4) 0.0102(3) -0.1153(3) 0.0639(7) Uani 1 1 d . . .
C101 C 0.7550(4) -0.0369(3) -0.0191(3) 0.0667(7) Uani 1 1 d . . .
H10A H 0.7411 0.0153 0.0122 0.100 Uiso 1 1 calc R . .
H10B H 0.8740 -0.0527 -0.0395 0.100 Uiso 1 1 calc R . .
H10C H 0.7074 -0.1053 0.0352 0.100 Uiso 1 1 calc R . .

loop_
_atom_site_aniso_label
_atom_site_aniso_U_11
_atom_site_aniso_U_22
_atom_site_aniso_U_33
_atom_site_aniso_U_23
_atom_site_aniso_U_13
_atom_site_aniso_U_12
Ag1 0.02445(7) 0.04003(8) 0.02728(8) -0.02000(6) 0.00519(5) -0.01226(5)
C4 0.0327(8) 0.0322(8) 0.0274(8) -0.0133(6) -0.0041(6) -0.0103(6)
N2 0.0174(5) 0.0233(6) 0.0233(6) -0.0102(5) -0.0041(4) -0.0036(4)
N3 0.0195(5) 0.0247(6) 0.0225(6) -0.0127(5) -0.0035(4) -0.0030(4)
N4 0.0221(6) 0.0323(7) 0.0234(6) -0.0112(5) -0.0036(5) -0.0100(5)
N5 0.0193(6) 0.0312(7) 0.0341(7) -0.0181(6) -0.0048(5) -0.0024(5)
N6 0.0322(7) 0.0294(7) 0.0449(9) -0.0172(6) -0.0074(6) -0.0044(6)
C3 0.0506(11) 0.0464(11) 0.0287(9) -0.0135(8) 0.0007(8) -0.0191(9)
C2 0.0526(12) 0.0585(13) 0.0293(9) -0.0234(9) -0.0015(8) -0.0146(10)
C1 0.0569(12) 0.0523(12) 0.0358(10) -0.0277(9) -0.0022(9) -0.0178(10)
N1 0.0446(9) 0.0388(8) 0.0328(8) -0.0206(7) -0.0026(6) -0.0148(7)
C5 0.0217(6) 0.0263(7) 0.0260(7) -0.0122(6) -0.0080(5) -0.0017(5)
C6 0.0188(6) 0.0227(6) 0.0268(7) -0.0103(6) -0.0069(5) -0.0018(5)
C7 0.0216(7) 0.0305(7) 0.0360(8) -0.0167(7) -0.0061(6) -0.0065(6)
C8 0.0206(7) 0.0351(8) 0.0372(9) -0.0151(7) 0.0001(6) -0.0117(6)
C9 0.0200(7) 0.0345(8) 0.0272(7) -0.0125(6) 0.0008(6) -0.0077(6)
C10 0.0171(6) 0.0257(7) 0.0250(7) -0.0110(6) -0.0033(5) -0.0038(5)
C11 0.0199(6) 0.0307(7) 0.0217(7) -0.0126(6) -0.0015(5) -0.0048(5)
C12 0.0203(6) 0.0314(7) 0.0264(7) -0.0175(6) -0.0035(5) -0.0036(5)
C13 0.0236(7) 0.0259(7) 0.0296(7) -0.0120(6) -0.0073(6) -0.0041(5)
C14 0.0323(8) 0.0320(8) 0.0250(7) -0.0070(6) -0.0086(6) -0.0118(6)
C15 0.0263(7) 0.0445(9) 0.0247(7) -0.0166(7) 0.0023(6) -0.0129(7)
C16 0.0229(7) 0.0418(9) 0.0335(8) -0.0222(7) -0.0033(6) -0.0029(6)
C17 0.0365(9) 0.0533(12) 0.0400(10) -0.0299(9) -0.0042(8) 0.0020(8)
C18 0.0509(12) 0.0520(12) 0.0527(12) -0.0394(11) -0.0137(10) 0.0089(10)
C19 0.0460(11) 0.0353(9) 0.0549(12) -0.0290(9) -0.0195(9) 0.0070(8)
C20 0.0235(7) 0.0289(7) 0.0418(9) -0.0191(7) -0.0126(6) 0.0026(6)
C21 0.0240(7) 0.0233(7) 0.0433(9) -0.0132(7) -0.0131(7) 0.0006(6)
C22 0.0423(10) 0.0312(9) 0.0527(12) -0.0142(8) -0.0155(9) -0.0117(8)
C23 0.0442(11) 0.0349(10) 0.0634(14) -0.0072(10) -0.0106(10) -0.0183(9)
C24 0.0412(10) 0.0354(10) 0.0481(12) -0.0060(9) -0.0037(9) -0.0049(8)
C25 0.0423(10) 0.0348(9) 0.0462(11) -0.0168(8) -0.0072(8) -0.0027(8)
B1 0.048(4) 0.044(3) 0.027(2) -0.0170(18) -0.009(3) -0.010(3)
F10 0.059(3) 0.063(4) 0.031(4) -0.018(3) -0.013(2) -0.005(2)
F11 0.076(4) 0.071(6) 0.042(3) -0.012(3) -0.002(2) -0.027(4)
F12 0.086(3) 0.0543(15) 0.0353(10) -0.0241(10) -0.0161(12) -0.0124(16)
F13 0.0656(17) 0.0515(12) 0.0509(16) -0.0253(11) -0.0155(13) 0.0024(11)
B1' 0.052(11) 0.030(5) 0.034(8) -0.008(5) -0.014(7) -0.001(7)
F10' 0.056(6) 0.034(4) 0.014(3) -0.002(2) -0.015(3) -0.011(3)
F11' 0.095(13) 0.060(10) 0.054(9) -0.034(8) -0.005(7) -0.031(8)
F12' 0.120(10) 0.053(4) 0.034(3) -0.020(2) -0.009(4) -0.027(5)
F13' 0.054(4) 0.043(3) 0.118(11) -0.007(4) -0.047(6) -0.001(3)
N100 0.105(3) 0.133(3) 0.0687(19) -0.015(2) -0.0215(18) -0.062(2)
C100 0.0546(14) 0.0726(18) 0.0594(16) -0.0220(14) 0.0016(12) -0.0255(13)
C101 0.0627(16) 0.0616(16) 0.0686(18) -0.0233(14) -0.0119(14) -0.0001(13)

loop_
_atom_type_symbol
_atom_type_description
_atom_type_scat_dispersion_real
_atom_type_scat_dispersion_imag
_atom_type_scat_source
C C 0.0033 0.0016 'International Tables Vol C Tables 4.2.6.8 and 6.1.1.4'
H H 0.0000 0.0000 'International Tables Vol C Tables 4.2.6.8 and 6.1.1.4'
B B 0.0013 0.0007 'International Tables Vol C Tables 4.2.6.8 and 6.1.1.4'
N N 0.0061 0.0033 'International Tables Vol C Tables 4.2.6.8 and 6.1.1.4'
O O 0.0106 0.0060 'International Tables Vol C Tables 4.2.6.8 and 6.1.1.4'
F F 0.0171 0.0103 'International Tables Vol C Tables 4.2.6.8 and 6.1.1.4'
Ag Ag -0.8971 1.1015 'International Tables Vol C Tables 4.2.6.8 and 6.1.1.4'

loop_
_geom_angle_atom_site_label_1
_geom_angle_atom_site_label_2
_geom_angle_atom_site_label_3
_geom_angle
_geom_angle_site_symmetry_1
_geom_angle_site_symmetry_3
N3 Ag1 N4 144.08(5) . 2_666
N3 Ag1 N5 142.63(5) . 2_666
N4 Ag1 N5 72.22(5) 2_666 2_666
N3 Ag1 N2 71.50(4) . .
N4 Ag1 N2 128.47(4) 2_666 .
N5 Ag1 N2 91.64(4) 2_666 .
C3 C4 C5 118.24(17) . .
C3 C4 H4A 120.9 . .
C5 C4 H4A 120.9 . .
C6 N2 C10 117.72(13) . .
C6 N2 Ag1 133.20(10) . .
C10 N2 Ag1 105.21(9) . .
C11 N3 C12 117.13(13) . .
C11 N3 Ag1 119.12(11) . .
C12 N3 Ag1 123.59(10) . .
C15 N4 C14 118.97(15) . .
C15 N4 Ag1 115.87(12) . 2_666
C14 N4 Ag1 125.15(11) . 2_666
C20 N5 C16 118.72(16) . .
C20 N5 Ag1 127.10(12) . 2_666
C16 N5 Ag1 112.70(11) . 2_666
C25 N6 C21 117.71(17) . .
C2 C3 C4 119.49(19) . .
C2 C3 H3A 120.3 . .
C4 C3 H3A 120.3 . .
C1 C2 C3 118.30(19) . .
C1 C2 H2A 120.9 . .
C3 C2 H2A 120.9 . .
N1 C1 C2 123.67(19) . .
N1 C1 H1A 118.2 . .
C2 C1 H1A 118.2 . .
C1 N1 C5 117.59(17) . .
N1 C5 C4 122.71(16) . .
N1 C5 C6 115.18(14) . .
C4 C5 C6 122.06(15) . .
N2 C6 C7 122.30(15) . .
N2 C6 C5 118.36(13) . .
C7 C6 C5 119.32(14) . .
C8 C7 C6 119.33(15) . .
C8 C7 H7A 120.3 . .
C6 C7 H7A 120.3 . .
C7 C8 C9 118.83(15) . .
C7 C8 H8A 120.6 . .
C9 C8 H8A 120.6 . .
C8 C9 C10 118.44(16) . .
C8 C9 H9A 120.8 . .
C10 C9 H9A 120.8 . .
N2 C10 C9 123.37(14) . .
N2 C10 C11 118.34(13) . .
C9 C10 C11 118.27(14) . .
N3 C11 C10 123.08(14) . .
N3 C11 H11A 118.5 . .
C10 C11 H11A 118.5 . .
N3 C12 C13 110.40(13) . .
N3 C12 H12A 109.6 . .
C13 C12 H12A 109.6 . .
N3 C12 H12B 109.6 . .
C13 C12 H12B 109.6 . .
H12A C12 H12B 108.1 . .
C14 C13 C12 111.54(14) . .
C14 C13 H13A 109.3 . .
C12 C13 H13A 109.3 . .
C14 C13 H13B 109.3 . .
C12 C13 H13B 109.3 . .
H13A C13 H13B 108.0 . .
N4 C14 C13 111.10(13) . .
N4 C14 H14A 109.4 . .
C13 C14 H14A 109.4 . .
N4 C14 H14B 109.4 . .
C13 C14 H14B 109.4 . .
H14A C14 H14B 108.0 . .
N4 C15 C16 122.06(16) . .
N4 C15 H15A 119.0 . .
C16 C15 H15A 119.0 . .
N5 C16 C17 123.03(18) . .
N5 C16 C15 116.23(15) . .
C17 C16 C15 120.72(18) . .
C18 C17 C16 118.1(2) . .
C18 C17 H17A 120.9 . .
C16 C17 H17A 120.9 . .
C19 C18 C17 119.28(19) . .
C19 C18 H18A 120.4 . .
C17 C18 H18A 120.4 . .
C18 C19 C20 119.45(19) . .
C18 C19 H19A 120.3 . .
C20 C19 H19A 120.3 . .
N5 C20 C19 121.37(19) . .
N5 C20 C21 116.36(15) . .
C19 C20 C21 122.28(17) . .
N6 C21 C22 122.35(19) . .
N6 C21 C20 116.73(15) . .
C22 C21 C20 120.91(18) . .
C23 C22 C21 118.8(2) . .
C23 C22 H22A 120.6 . .
C21 C22 H22A 120.6 . .
C24 C23 C22 119.60(19) . .
C24 C23 H23A 120.2 . .
C22 C23 H23A 120.2 . .
C23 C24 C25 118.3(2) . .
C23 C24 H24A 120.9 . .
C25 C24 H24A 120.9 . .
N6 C25 C24 123.3(2) . .
N6 C25 H25A 118.4 . .
C24 C25 H25A 118.4 . .
F10 B1 F12 109.0(9) . .
F10 B1 F13 108.8(8) . .
F12 B1 F13 108.7(6) . .
F10 B1 F11 109.5(10) . .
F12 B1 F11 108.2(7) . .
F13 B1 F11 112.5(9) . .
F11' B1' F12' 118(2) . .
F11' B1' F13' 101(2) . .
F12' B1' F13' 109.3(17) . .
F11' B1' F10' 108(2) . .
F12' B1' F10' 107.6(17) . .
F13' B1' F10' 112.6(17) . .
N100 C100 C101 179.0(5) . .
C100 C101 H10A 109.5 . .
C100 C101 H10B 109.5 . .
H10A C101 H10B 109.5 . .
C100 C101 H10C 109.5 . .
H10A C101 H10C 109.5 . .
H10B C101 H10C 109.5 . .

loop_
_geom_bond_atom_site_label_1
_geom_bond_atom_site_label_2
_geom_bond_distance
_geom_bond_site_symmetry_2
Ag1 N3 2.1980(13) .
Ag1 N4 2.2768(14) 2_666
Ag1 N5 2.3772(15) 2_666
Ag1 N2 2.5908(13) .
C4 C3 1.384(3) .
C4 C5 1.385(2) .
C4 H4A 0.9500 .
N2 C6 1.3362(19) .
N2 C10 1.346(2) .
N3 C11 1.270(2) .
N3 C12 1.4632(19) .
N4 C15 1.267(2) .
N4 C14 1.468(2) .
N4 Ag1 2.2768(14) 2_666
N5 C20 1.337(2) .
N5 C16 1.338(2) .
N5 Ag1 2.3772(15) 2_666
N6 C25 1.338(3) .
N6 C21 1.340(2) .
C3 C2 1.379(3) .
C3 H3A 0.9500 .
C2 C1 1.374(3) .
C2 H2A 0.9500 .
C1 N1 1.333(3) .
C1 H1A 0.9500 .
N1 C5 1.346(2) .
C5 C6 1.482(2) .
C6 C7 1.404(2) .
C7 C8 1.376(3) .
C7 H7A 0.9500 .
C8 C9 1.386(2) .
C8 H8A 0.9500 .
C9 C10 1.391(2) .
C9 H9A 0.9500 .
C10 C11 1.470(2) .
C11 H11A 0.9500 .
C12 C13 1.519(2) .
C12 H12A 0.9900 .
C12 H12B 0.9900 .
C13 C14 1.518(2) .
C13 H13A 0.9900 .
C13 H13B 0.9900 .
C14 H14A 0.9900 .
C14 H14B 0.9900 .
C15 C16 1.472(3) .
C15 H15A 0.9500 .
C16 C17 1.390(3) .
C17 C18 1.382(3) .
C17 H17A 0.9500 .
C18 C19 1.374(4) .
C18 H18A 0.9500 .
C19 C20 1.401(3) .
C19 H19A 0.9500 .
C20 C21 1.482(3) .
C21 C22 1.387(2) .
C22 C23 1.375(4) .
C22 H22A 0.9500 .
C23 C24 1.370(4) .
C23 H23A 0.9500 .
C24 C25 1.383(3) .
C24 H24A 0.9500 .
C25 H25A 0.9500 .
B1 F10 1.295(15) .
B1 F12 1.385(9) .
B1 F13 1.387(8) .
B1 F11 1.446(16) .
B1' F11' 1.23(4) .
B1' F12' 1.37(2) .
B1' F13' 1.380(19) .
B1' F10' 1.58(3) .
N100 C100 1.124(4) .
C100 C101 1.450(4) .
C101 H10A 0.9800 .
C101 H10B 0.9800 .
C101 H10C 0.9800 .
